data_1514617
loop_
_publ_author_name
'Merkx, Remco'
'de Bruin, Gerjan'
'Kruithof, Art'
'van den Bergh, Toine'
'Snip, Erwin'
'Lutz, Martin'
'El Oualid, Farid'
'Ovaa, Huib'

_publ_section_title
;
 Scalable synthesis of \g-thiolysine starting from lysine and a side by
 side comparison with \d-thiolysine in non-enzymatic ubiquitination
;
_journal_issue 12
_journal_name_full 'Chemical Science'
_journal_page_first 4494
_journal_paper_doi 10.1039/c3sc51599k
_journal_volume 4
_journal_year 2013
_chemical_absolute_configuration ad
_chemical_formula_moiety 'C17 H31 Cl N2 O6'
_chemical_formula_sum 'C17 H31 Cl N2 O6'
_chemical_formula_weight 394.89
_chemical_name_systematic
;
 ?
;
_space_group_crystal_system trigonal
_space_group_IT_number 144
_space_group_name_Hall 'P 31'
_space_group_name_H-M_alt 'P 31'
_symmetry_space_group_name_Hall 'P 31'
_symmetry_space_group_name_H-M 'P 31'
_atom_sites_solution_hydrogens difmap
_atom_sites_solution_primary heavy
_atom_sites_solution_secondary difmap
_audit_creation_method SHELXL-2012
_cell_angle_alpha 90
_cell_angle_beta 90
_cell_angle_gamma 120
_cell_formula_units_Z 9
_cell_length_a 32.591(3)
_cell_length_b 32.591(3)
_cell_length_c 5.1877(5)
_cell_measurement_reflns_used 9824
_cell_measurement_temperature 100(2)
_cell_measurement_theta_max 61.29
_cell_measurement_theta_min 2.71
_cell_volume 4772.0(8)
_computing_cell_refinement 'SAINT V7.68A'
_computing_data_collection Proteum
_computing_data_reduction 'SAINT V7.68A'
_computing_structure_refinement 'SHELXL-2012 (Sheldrick, 2012)'
_computing_structure_solution 'SHELXT (Sheldrick, 2012)'
_diffrn_ambient_temperature 100(2)
_diffrn_measured_fraction_theta_full 0.851
_diffrn_measured_fraction_theta_max 0.997
_diffrn_measurement_device_type 'Bruker proteum'
_diffrn_measurement_method '\f and \w scans'
_diffrn_radiation_type CuK\a
_diffrn_radiation_wavelength 1.54184
_diffrn_reflns_av_R_equivalents 0.0622
_diffrn_reflns_av_unetI/netI 0.0612
_diffrn_reflns_Laue_measured_fraction_full 0.851
_diffrn_reflns_Laue_measured_fraction_max 0.997
_diffrn_reflns_limit_h_max 32
_diffrn_reflns_limit_h_min -35
_diffrn_reflns_limit_k_max 37
_diffrn_reflns_limit_k_min -34
_diffrn_reflns_limit_l_max 5
_diffrn_reflns_limit_l_min -5
_diffrn_reflns_number 29955
_diffrn_reflns_point_group_measured_fraction_full 0.841
_diffrn_reflns_point_group_measured_fraction_max 0.986
_diffrn_reflns_theta_full 67.684
_diffrn_reflns_theta_max 61.509
_diffrn_reflns_theta_min 1.565
_diffrn_source 'rotating anode'
_exptl_absorpt_coefficient_mu 1.878
_exptl_absorpt_correction_T_max 0.7520
_exptl_absorpt_correction_T_min 0.5940
_exptl_absorpt_correction_type multi-scan
_exptl_absorpt_process_details SADABS-2012/1
_exptl_crystal_colour colourless
_exptl_crystal_density_diffrn 1.237
_exptl_crystal_description needle
_exptl_crystal_F_000 1908
_exptl_crystal_size_max 0.50
_exptl_crystal_size_mid 0.03
_exptl_crystal_size_min 0.03
_refine_diff_density_max 0.345
_refine_diff_density_min -0.277
_refine_diff_density_rms 0.048
_refine_ls_abs_structure_details
;
 Refined as an inversion twin.
;
_refine_ls_abs_structure_Flack -0.006(15)
_refine_ls_extinction_method none
_refine_ls_goodness_of_fit_ref 1.117
_refine_ls_hydrogen_treatment constr
_refine_ls_matrix_type full
_refine_ls_number_parameters 725
_refine_ls_number_reflns 9698
_refine_ls_number_restraints 1
_refine_ls_restrained_S_all 1.117
_refine_ls_R_factor_all 0.0506
_refine_ls_R_factor_gt 0.0438
_refine_ls_shift/su_max 0.002
_refine_ls_shift/su_mean 0.000
_refine_ls_structure_factor_coef Fsqd
_refine_ls_weighting_details
;
 w=1/[\s^2^(Fo^2^)+(0.0679P)^2^+0.5530P]
 where P=(Fo^2^+2Fc^2^)/3
;
_refine_ls_weighting_scheme calc
_refine_ls_wR_factor_gt 0.1168
_refine_ls_wR_factor_ref 0.1211
_reflns_Friedel_coverage 0.978
_reflns_Friedel_fraction_full 0.832
_reflns_Friedel_fraction_max 0.975
_reflns_number_gt 8880
_reflns_number_total 9698
_reflns_threshold_expression 'I > 2\s(I)'
_cod_data_source_file c3sc51599k.txt
_cod_data_source_block l0516a
_cod_original_cell_volume 4772.1(9)
_cod_database_code 1514617
_shelx_space_group_comment
;
The symmetry employed for this shelxl refinement is uniquely defined
by the following loop, which should always be used as a source of
symmetry information in preference to the above space-group names.
They are only intended as comments.
;
_shelxl_version_number 2012-9

loop_
_space_group_symop_operation_xyz
'x, y, z'
'-y, x-y, z+1/3'
'-x+y, -x, z+2/3'

loop_
_atom_site_label
_atom_site_type_symbol
_atom_site_fract_x
_atom_site_fract_y
_atom_site_fract_z
_atom_site_U_iso_or_equiv
_atom_site_adp_type
_atom_site_occupancy
_atom_site_site_symmetry_order
_atom_site_calc_flag
_atom_site_refinement_flags_posn
_atom_site_refinement_flags_adp
Cl1 Cl 0.26328(4) -0.01687(4) 0.2088(2) 0.0335(3) Uani 1 1 d . .
O11 O 0.06912(13) -0.10989(14) 0.2260(7) 0.0449(9) Uani 1 1 d . .
O21 O 0.12087(13) -0.11950(12) -0.0203(7) 0.0385(8) Uani 1 1 d . .
O31 O 0.29409(12) 0.13447(12) 0.2397(6) 0.0336(8) Uani 1 1 d . .
O41 O 0.29347(13) 0.18137(11) 0.5647(6) 0.0351(8) Uani 1 1 d . .
O51 O 0.13042(11) -0.00411(11) -0.1755(5) 0.0268(7) Uani 1 1 d . .
O61 O 0.11788(11) 0.03997(11) 0.1238(5) 0.0258(7) Uani 1 1 d . .
N11 N 0.13867(14) -0.01223(14) 0.2529(7) 0.0256(8) Uani 1 1 d . .
H11N H 0.1372 -0.0030 0.4104 0.031 Uiso 1 1 calc R U
N21 N 0.29332(15) 0.11536(14) 0.6636(7) 0.0304(9) Uani 1 1 d . .
H21N H 0.2966 0.1253 0.8240 0.037 Uiso 1 1 calc R U
C11 C 0.10817(18) -0.09527(18) 0.1431(9) 0.0304(11) Uani 1 1 d . .
C21 C 0.15176(16) -0.04788(17) 0.2101(8) 0.0258(10) Uani 1 1 d . .
H21 H 0.1740 -0.0377 0.0601 0.031 Uiso 1 1 calc R U
C31 C 0.17689(17) -0.05442(17) 0.4434(8) 0.0272(10) Uani 1 1 d . .
H31A H 0.1588 -0.0562 0.6004 0.033 Uiso 1 1 calc R U
H31B H 0.1757 -0.0852 0.4252 0.033 Uiso 1 1 calc R U
C41 C 0.22820(17) -0.01614(17) 0.4839(8) 0.0279(10) Uani 1 1 d . .
H41 H 0.2398 -0.0253 0.6396 0.033 Uiso 1 1 calc R U
C51 C 0.23728(17) 0.03354(17) 0.5302(9) 0.0288(10) Uani 1 1 d . .
H51A H 0.2155 0.0323 0.6668 0.035 Uiso 1 1 calc R U
H51B H 0.2295 0.0449 0.3706 0.035 Uiso 1 1 calc R U
C61 C 0.28795(18) 0.06941(18) 0.6090(9) 0.0325(11) Uani 1 1 d . .
H61A H 0.2966 0.0577 0.7641 0.039 Uiso 1 1 calc R U
H61B H 0.3099 0.0725 0.4684 0.039 Uiso 1 1 calc R U
C71 C 0.29329(16) 0.14330(16) 0.4690(9) 0.0276(10) Uani 1 1 d . .
C81 C 0.28955(19) 0.21524(17) 0.3901(8) 0.0313(11) Uani 1 1 d . .
C91 C 0.33300(18) 0.23997(18) 0.2184(10) 0.0382(12) Uani 1 1 d . .
H91A H 0.3614 0.2477 0.3193 0.057 Uiso 1 1 calc R U
H91B H 0.3356 0.2692 0.1496 0.057 Uiso 1 1 calc R U
H91C H 0.3301 0.2190 0.0756 0.057 Uiso 1 1 calc R U
C101 C 0.2891(3) 0.2510(2) 0.5777(10) 0.0573(18) Uani 1 1 d . .
H10A H 0.2624 0.2346 0.6971 0.086 Uiso 1 1 calc R U
H10B H 0.2857 0.2750 0.4816 0.086 Uiso 1 1 calc R U
H10C H 0.3188 0.2662 0.6752 0.086 Uiso 1 1 calc R U
C111 C 0.24431(18) 0.1907(2) 0.2370(10) 0.0382(12) Uani 1 1 d . .
H11A H 0.2466 0.1700 0.1082 0.057 Uiso 1 1 calc R U
H11B H 0.2391 0.2144 0.1500 0.057 Uiso 1 1 calc R U
H11C H 0.2177 0.1717 0.3531 0.057 Uiso 1 1 calc R U
C121 C 0.12855(15) 0.00699(16) 0.0466(8) 0.0234(9) Uani 1 1 d . .
C131 C 0.11009(17) 0.06915(16) -0.0706(8) 0.0250(9) Uani 1 1 d . .
C141 C 0.15389(17) 0.09659(17) -0.2361(9) 0.0287(10) Uani 1 1 d . .
H14A H 0.1821 0.1110 -0.1259 0.043 Uiso 1 1 calc R U
H14B H 0.1517 0.1215 -0.3303 0.043 Uiso 1 1 calc R U
H14C H 0.1562 0.0750 -0.3590 0.043 Uiso 1 1 calc R U
C151 C 0.10167(18) 0.10241(17) 0.0969(9) 0.0300(10) Uani 1 1 d . .
H15A H 0.0741 0.0839 0.2078 0.045 Uiso 1 1 calc R U
H15B H 0.0958 0.1234 -0.0131 0.045 Uiso 1 1 calc R U
H15C H 0.1297 0.1214 0.2040 0.045 Uiso 1 1 calc R U
C161 C 0.06626(17) 0.03718(18) -0.2295(9) 0.0287(10) Uani 1 1 d . .
H16A H 0.0736 0.0186 -0.3500 0.043 Uiso 1 1 calc R U
H16B H 0.0564 0.0566 -0.3264 0.043 Uiso 1 1 calc R U
H16C H 0.0406 0.0158 -0.1145 0.043 Uiso 1 1 calc R U
C171 C 0.0830(2) -0.1651(2) -0.1037(13) 0.0520(15) Uani 1 1 d . .
H17A H 0.0690 -0.1857 0.0464 0.078 Uiso 1 1 calc R U
H17B H 0.0956 -0.1794 -0.2226 0.078 Uiso 1 1 calc R U
H17C H 0.0587 -0.1610 -0.1915 0.078 Uiso 1 1 calc R U
Cl2 Cl 0.08284(4) 0.37418(4) -0.0068(2) 0.0353(3) Uani 1 1 d . .
O12 O 0.15635(14) 0.56822(13) 0.0088(7) 0.0422(9) Uani 1 1 d . .
O22 O 0.09494(13) 0.50981(13) -0.2069(7) 0.0431(9) Uani 1 1 d . .
O32 O 0.21645(12) 0.36953(13) 0.0182(6) 0.0331(8) Uani 1 1 d . .
O42 O 0.26937(11) 0.37857(13) 0.3352(6) 0.0315(8) Uani 1 1 d . .
O52 O 0.21384(11) 0.52172(12) -0.3975(6) 0.0287(7) Uani 1 1 d . .
O62 O 0.27288(11) 0.54426(12) -0.0983(5) 0.0267(7) Uani 1 1 d . .
N12 N 0.19812(13) 0.51049(14) 0.0309(7) 0.0261(8) Uani 1 1 d . .
H12N H 0.2095 0.5134 0.1877 0.031 Uiso 1 1 calc R U
N22 N 0.19869(14) 0.36758(14) 0.4444(7) 0.0290(9) Uani 1 1 d . .
H22N H 0.2075 0.3663 0.6032 0.035 Uiso 1 1 calc R U
C12 C 0.13517(18) 0.52812(19) -0.0657(9) 0.0331(11) Uani 1 1 d . .
C22 C 0.14781(15) 0.48960(17) -0.0086(8) 0.0253(10) Uani 1 1 d . .
H22 H 0.1386 0.4681 -0.1613 0.030 Uiso 1 1 calc R U
C32 C 0.11853(16) 0.46062(16) 0.2236(8) 0.0263(10) Uani 1 1 d . .
H32A H 0.1325 0.4799 0.3807 0.032 Uiso 1 1 calc R U
H32B H 0.0861 0.4557 0.2052 0.032 Uiso 1 1 calc R U
C42 C 0.11443(17) 0.41273(17) 0.2665(8) 0.0268(10) Uani 1 1 d . .
H42 H 0.0942 0.3985 0.4226 0.032 Uiso 1 1 calc R U
C52 C 0.15999(17) 0.41252(17) 0.3120(9) 0.0297(10) Uani 1 1 d . .
H52A H 0.1785 0.4364 0.4455 0.036 Uiso 1 1 calc R U
H52B H 0.1788 0.4223 0.1509 0.036 Uiso 1 1 calc R U
C62 C 0.15330(17) 0.36458(18) 0.3971(9) 0.0306(11) Uani 1 1 d . .
H62A H 0.1340 0.3542 0.5565 0.037 Uiso 1 1 calc R U
H62B H 0.1360 0.3407 0.2616 0.037 Uiso 1 1 calc R U
C72 C 0.22736(18) 0.37225(17) 0.2462(9) 0.0285(10) Uani 1 1 d . .
C82 C 0.30733(17) 0.38690(19) 0.1510(9) 0.0318(11) Uani 1 1 d . .
C92 C 0.29130(18) 0.34293(18) -0.0156(9) 0.0310(11) Uani 1 1 d . .
H92A H 0.2764 0.3146 0.0936 0.047 Uiso 1 1 calc R U
H92B H 0.3188 0.3448 -0.1035 0.047 Uiso 1 1 calc R U
H92C H 0.2684 0.3412 -0.1439 0.047 Uiso 1 1 calc R U
C102 C 0.34722(19) 0.3938(2) 0.3301(10) 0.0443(14) Uani 1 1 d . .
H10D H 0.3554 0.4207 0.4447 0.066 Uiso 1 1 calc R U
H10E H 0.3750 0.4000 0.2277 0.066 Uiso 1 1 calc R U
H10F H 0.3369 0.3651 0.4332 0.066 Uiso 1 1 calc R U
C112 C 0.3212(2) 0.43127(19) -0.0050(10) 0.0400(13) Uani 1 1 d . .
H11D H 0.2965 0.4248 -0.1326 0.060 Uiso 1 1 calc R U
H11E H 0.3513 0.4410 -0.0937 0.060 Uiso 1 1 calc R U
H11F H 0.3249 0.4567 0.1102 0.060 Uiso 1 1 calc R U
C122 C 0.22765(16) 0.52551(15) -0.1740(8) 0.0233(10) Uani 1 1 d . .
C132 C 0.31161(16) 0.55963(17) -0.2926(8) 0.0270(10) Uani 1 1 d . .
C142 C 0.30330(19) 0.51770(18) -0.4605(9) 0.0337(11) Uani 1 1 d . .
H14D H 0.2947 0.4901 -0.3509 0.051 Uiso 1 1 calc R U
H14E H 0.3323 0.5258 -0.5561 0.051 Uiso 1 1 calc R U
H14F H 0.2775 0.5103 -0.5822 0.051 Uiso 1 1 calc R U
C152 C 0.35495(18) 0.5758(2) -0.1231(9) 0.0352(12) Uani 1 1 d . .
H15D H 0.3580 0.6009 -0.0073 0.053 Uiso 1 1 calc R U
H15E H 0.3833 0.5879 -0.2316 0.053 Uiso 1 1 calc R U
H15F H 0.3515 0.5489 -0.0211 0.053 Uiso 1 1 calc R U
C162 C 0.31556(17) 0.60089(17) -0.4472(9) 0.0287(10) Uani 1 1 d . .
H16D H 0.2880 0.5897 -0.5612 0.043 Uiso 1 1 calc R U
H16E H 0.3446 0.6147 -0.5508 0.043 Uiso 1 1 calc R U
H16F H 0.3166 0.6249 -0.3296 0.043 Uiso 1 1 calc R U
C172 C 0.0782(2) 0.5425(2) -0.2695(14) 0.0591(17) Uani 1 1 d . .
H17D H 0.0733 0.5556 -0.1100 0.089 Uiso 1 1 calc R U
H17E H 0.0483 0.5256 -0.3642 0.089 Uiso 1 1 calc R U
H17F H 0.1019 0.5683 -0.3763 0.089 Uiso 1 1 calc R U
Cl3 Cl 0.41429(4) 0.36042(5) 0.8757(3) 0.0421(3) Uani 1 1 d . .
O13 O 0.49177(16) 0.24416(16) 0.8332(8) 0.0522(11) Uani 1 1 d . .
O23 O 0.43098(15) 0.23834(15) 1.0611(10) 0.0627(13) Uani 1 1 d . .
O33 O 0.54015(13) 0.49994(13) 0.8728(6) 0.0398(9) Uani 1 1 d . .
O43 O 0.59354(13) 0.54856(12) 0.5689(6) 0.0367(8) Uani 1 1 d . .
O53 O 0.54572(11) 0.34945(12) 1.2567(5) 0.0277(7) Uani 1 1 d . .
O63 O 0.60437(11) 0.38782(12) 0.9585(6) 0.0286(7) Uani 1 1 d . .
N13 N 0.53028(13) 0.34299(15) 0.8270(7) 0.0289(9) Uani 1 1 d . .
H13N H 0.5417 0.3517 0.6704 0.035 Uiso 1 1 calc R U
N23 N 0.52637(15) 0.48623(15) 0.4434(8) 0.0346(10) Uani 1 1 d . .
H23N H 0.5360 0.4971 0.2866 0.041 Uiso 1 1 calc R U
C13 C 0.46908(18) 0.26105(19) 0.9153(10) 0.0350(11) Uani 1 1 d . .
C23 C 0.48030(16) 0.31155(17) 0.8667(8) 0.0263(10) Uani 1 1 d . .
H23 H 0.4703 0.3227 1.0215 0.032 Uiso 1 1 calc R U
C33 C 0.45070(16) 0.31153(17) 0.6326(8) 0.0290(10) Uani 1 1 d . .
H33A H 0.4651 0.3073 0.4742 0.035 Uiso 1 1 calc R U
H33B H 0.4185 0.2836 0.6478 0.035 Uiso 1 1 calc R U
C43 C 0.44592(17) 0.35509(18) 0.5984(10) 0.0334(11) Uani 1 1 d . .
H43 H 0.4253 0.3492 0.4443 0.040 Uiso 1 1 calc R U
C53 C 0.49071(18) 0.40173(18) 0.5535(10) 0.0345(11) Uani 1 1 d . .
H53A H 0.5092 0.3975 0.4153 0.041 Uiso 1 1 calc R U
H53B H 0.5100 0.4107 0.7127 0.041 Uiso 1 1 calc R U
C63 C 0.48230(18) 0.44204(18) 0.4784(10) 0.0377(12) Uani 1 1 d . .
H63A H 0.4638 0.4338 0.3162 0.045 Uiso 1 1 calc R U
H63B H 0.4634 0.4462 0.6144 0.045 Uiso 1 1 calc R U
C73 C 0.55275(18) 0.51096(17) 0.6474(9) 0.0322(11) Uani 1 1 d . .
C83 C 0.62945(19) 0.57981(18) 0.7587(9) 0.0338(11) Uani 1 1 d . .
C93 C 0.6100(2) 0.60478(18) 0.9249(10) 0.0391(12) Uani 1 1 d . .
H93A H 0.5974 0.6202 0.8136 0.059 Uiso 1 1 calc R U
H93B H 0.6354 0.6287 1.0324 0.059 Uiso 1 1 calc R U
H93C H 0.5846 0.5815 1.0354 0.059 Uiso 1 1 calc R U
C103 C 0.6698(2) 0.6151(2) 0.5879(11) 0.0502(15) Uani 1 1 d . .
H10G H 0.6812 0.5981 0.4804 0.075 Uiso 1 1 calc R U
H10H H 0.6957 0.6381 0.6962 0.075 Uiso 1 1 calc R U
H10I H 0.6583 0.6316 0.4773 0.075 Uiso 1 1 calc R U
C113 C 0.6461(2) 0.5518(2) 0.9195(10) 0.0406(13) Uani 1 1 d . .
H11G H 0.6215 0.5321 1.0446 0.061 Uiso 1 1 calc R U
H11H H 0.6752 0.5737 1.0112 0.061 Uiso 1 1 calc R U
H11I H 0.6523 0.5314 0.8062 0.061 Uiso 1 1 calc R U
C123 C 0.55960(16) 0.35904(16) 1.0360(8) 0.0241(10) Uani 1 1 d . .
C133 C 0.64231(17) 0.41509(17) 1.1528(8) 0.0273(10) Uani 1 1 d . .
C143 C 0.63022(18) 0.44672(18) 1.3101(9) 0.0326(11) Uani 1 1 d . .
H14G H 0.6171 0.4614 1.1966 0.049 Uiso 1 1 calc R U
H14H H 0.6589 0.4715 1.3937 0.049 Uiso 1 1 calc R U
H14I H 0.6068 0.4278 1.4418 0.049 Uiso 1 1 calc R U
C153 C 0.68509(18) 0.44437(18) 0.9801(9) 0.0343(11) Uani 1 1 d . .
H15G H 0.6907 0.4231 0.8706 0.051 Uiso 1 1 calc R U
H15H H 0.7131 0.4634 1.0872 0.051 Uiso 1 1 calc R U
H15I H 0.6790 0.4653 0.8714 0.051 Uiso 1 1 calc R U
C163 C 0.64990(17) 0.38077(18) 1.3164(9) 0.0301(11) Uani 1 1 d . .
H16G H 0.6232 0.3641 1.4353 0.045 Uiso 1 1 calc R U
H16H H 0.6793 0.3983 1.4152 0.045 Uiso 1 1 calc R U
H16I H 0.6521 0.3577 1.2043 0.045 Uiso 1 1 calc R U
C173 C 0.4160(3) 0.1892(3) 1.116(2) 0.091(3) Uani 1 1 d . .
H17G H 0.4108 0.1718 0.9542 0.136 Uiso 1 1 calc R U
H17H H 0.3865 0.1750 1.2159 0.136 Uiso 1 1 calc R U
H17I H 0.4407 0.1875 1.2164 0.136 Uiso 1 1 calc R U

loop_
_atom_site_aniso_label
_atom_site_aniso_U_11
_atom_site_aniso_U_22
_atom_site_aniso_U_33
_atom_site_aniso_U_23
_atom_site_aniso_U_13
_atom_site_aniso_U_12
Cl1 0.0311(6) 0.0403(7) 0.0327(6) 0.0011(5) 0.0048(5) 0.0205(5)
O11 0.026(2) 0.053(2) 0.050(2) -0.0068(18) 0.0016(17) 0.0154(18)
O21 0.040(2) 0.0326(19) 0.045(2) -0.0070(16) -0.0005(17) 0.0200(17)
O31 0.045(2) 0.0338(19) 0.0191(17) -0.0010(14) 0.0012(14) 0.0178(16)
O41 0.061(2) 0.0274(18) 0.0180(15) 0.0019(14) -0.0013(15) 0.0233(17)
O51 0.0336(18) 0.0367(18) 0.0165(16) -0.0021(13) -0.0008(13) 0.0223(15)
O61 0.0364(18) 0.0317(18) 0.0169(14) -0.0018(13) -0.0013(13) 0.0228(15)
N11 0.035(2) 0.032(2) 0.0162(17) -0.0004(15) 0.0016(16) 0.0225(19)
N21 0.041(2) 0.028(2) 0.0208(18) -0.0009(16) -0.0050(17) 0.0167(19)
C11 0.032(3) 0.037(3) 0.029(2) -0.001(2) -0.005(2) 0.022(2)
C21 0.026(2) 0.032(3) 0.021(2) -0.0014(19) 0.0013(18) 0.016(2)
C31 0.035(3) 0.030(3) 0.022(2) 0.0021(19) 0.003(2) 0.021(2)
C41 0.036(3) 0.034(3) 0.022(2) 0.0047(19) -0.001(2) 0.023(2)
C51 0.030(3) 0.030(3) 0.027(2) 0.0030(19) 0.000(2) 0.016(2)
C61 0.033(3) 0.036(3) 0.030(2) 0.002(2) -0.001(2) 0.018(2)
C71 0.029(2) 0.021(2) 0.029(3) 0.0020(19) -0.0021(19) 0.009(2)
C81 0.049(3) 0.029(3) 0.019(2) 0.0029(19) -0.004(2) 0.022(2)
C91 0.032(3) 0.032(3) 0.037(3) 0.012(2) -0.007(2) 0.006(2)
C101 0.117(6) 0.041(3) 0.028(3) -0.003(2) -0.007(3) 0.051(4)
C111 0.030(3) 0.042(3) 0.037(3) 0.005(2) 0.002(2) 0.014(2)
C121 0.022(2) 0.026(2) 0.021(2) -0.0018(18) 0.0028(18) 0.011(2)
C131 0.029(2) 0.028(2) 0.021(2) -0.0005(18) -0.0042(18) 0.017(2)
C141 0.032(3) 0.026(2) 0.025(2) -0.0001(19) 0.000(2) 0.012(2)
C151 0.039(3) 0.030(3) 0.027(2) -0.001(2) -0.001(2) 0.021(2)
C161 0.027(2) 0.033(3) 0.028(2) -0.002(2) -0.001(2) 0.016(2)
C171 0.052(4) 0.040(3) 0.063(4) -0.015(3) -0.012(3) 0.021(3)
Cl2 0.0353(6) 0.0302(6) 0.0352(6) -0.0039(5) -0.0106(5) 0.0126(5)
O12 0.048(2) 0.027(2) 0.047(2) -0.0053(16) -0.0111(18) 0.0145(17)
O22 0.036(2) 0.038(2) 0.054(2) -0.0019(17) -0.0139(17) 0.0168(17)
O32 0.0405(19) 0.049(2) 0.0180(16) -0.0017(15) -0.0043(14) 0.0286(17)
O42 0.0287(17) 0.053(2) 0.0200(15) 0.0016(15) 0.0022(13) 0.0265(17)
O52 0.0265(17) 0.0359(18) 0.0186(16) -0.0010(13) -0.0031(13) 0.0118(15)
O62 0.0213(16) 0.0377(19) 0.0171(14) 0.0012(13) 0.0002(12) 0.0118(14)
N12 0.024(2) 0.037(2) 0.0136(16) -0.0013(16) -0.0022(15) 0.0132(18)
N22 0.033(2) 0.040(2) 0.0196(19) 0.0006(17) 0.0000(16) 0.022(2)
C12 0.031(3) 0.039(3) 0.026(2) 0.006(2) 0.003(2) 0.015(2)
C22 0.022(2) 0.030(2) 0.020(2) -0.0009(18) 0.0008(18) 0.010(2)
C32 0.024(2) 0.030(2) 0.021(2) 0.0027(19) -0.0020(18) 0.011(2)
C42 0.026(2) 0.034(3) 0.020(2) 0.0009(19) -0.0004(18) 0.015(2)
C52 0.030(2) 0.030(3) 0.029(2) -0.003(2) 0.000(2) 0.014(2)
C62 0.027(3) 0.036(3) 0.032(2) 0.000(2) -0.002(2) 0.018(2)
C72 0.034(3) 0.034(3) 0.022(2) 0.0011(19) 0.001(2) 0.021(2)
C82 0.031(3) 0.045(3) 0.021(2) 0.001(2) 0.005(2) 0.020(2)
C92 0.032(3) 0.039(3) 0.028(2) 0.001(2) 0.005(2) 0.022(2)
C102 0.034(3) 0.071(4) 0.028(2) -0.006(3) 0.001(2) 0.026(3)
C112 0.049(3) 0.036(3) 0.030(3) -0.001(2) 0.005(2) 0.017(3)
C122 0.024(2) 0.023(2) 0.019(2) -0.0005(17) -0.0027(18) 0.0085(19)
C132 0.027(2) 0.034(3) 0.018(2) 0.0030(19) 0.0029(18) 0.014(2)
C142 0.040(3) 0.040(3) 0.028(2) -0.002(2) -0.001(2) 0.025(3)
C152 0.028(3) 0.052(3) 0.026(2) 0.002(2) 0.000(2) 0.020(2)
C162 0.029(2) 0.031(3) 0.023(2) 0.0018(19) -0.0006(19) 0.013(2)
C172 0.055(4) 0.050(4) 0.080(4) 0.007(3) -0.014(3) 0.032(3)
Cl3 0.0373(7) 0.0471(8) 0.0450(7) 0.0050(6) 0.0126(6) 0.0235(6)
O13 0.065(3) 0.068(3) 0.047(2) 0.009(2) 0.012(2) 0.051(3)
O23 0.041(2) 0.045(2) 0.107(4) 0.021(2) 0.030(2) 0.025(2)
O33 0.045(2) 0.038(2) 0.0297(19) 0.0016(16) 0.0061(16) 0.0152(17)
O43 0.040(2) 0.0311(19) 0.0253(16) -0.0025(14) -0.0012(15) 0.0070(16)
O53 0.0287(17) 0.0343(18) 0.0166(16) 0.0030(13) 0.0046(13) 0.0131(15)
O63 0.0195(16) 0.0385(19) 0.0181(14) 0.0016(13) -0.0019(12) 0.0073(14)
N13 0.022(2) 0.041(2) 0.0167(17) 0.0010(16) 0.0015(15) 0.0097(18)
N23 0.037(2) 0.033(2) 0.027(2) -0.0026(18) 0.0004(18) 0.012(2)
C13 0.024(3) 0.041(3) 0.043(3) -0.001(2) -0.003(2) 0.019(2)
C23 0.022(2) 0.036(3) 0.019(2) -0.0033(19) -0.0007(18) 0.014(2)
C33 0.023(2) 0.034(3) 0.024(2) -0.0056(19) -0.0035(19) 0.009(2)
C43 0.028(3) 0.042(3) 0.031(2) -0.003(2) -0.001(2) 0.018(2)
C53 0.031(3) 0.038(3) 0.031(2) -0.005(2) 0.003(2) 0.014(2)
C63 0.033(3) 0.038(3) 0.037(3) 0.000(2) 0.002(2) 0.014(2)
C73 0.038(3) 0.028(3) 0.031(3) 0.001(2) 0.003(2) 0.017(2)
C83 0.037(3) 0.029(3) 0.029(2) 0.000(2) -0.003(2) 0.012(2)
C93 0.052(3) 0.031(3) 0.038(3) -0.004(2) -0.010(2) 0.024(3)
C103 0.049(3) 0.040(3) 0.037(3) 0.004(2) 0.003(3) 0.004(3)
C113 0.043(3) 0.050(3) 0.038(3) 0.001(2) 0.003(2) 0.030(3)
C123 0.026(2) 0.028(2) 0.021(2) -0.0026(18) -0.0025(19) 0.015(2)
C133 0.026(2) 0.031(3) 0.021(2) -0.0047(19) -0.0070(19) 0.011(2)
C143 0.034(3) 0.030(3) 0.030(2) 0.000(2) -0.004(2) 0.013(2)
C153 0.028(3) 0.037(3) 0.025(2) 0.004(2) -0.002(2) 0.006(2)
C163 0.027(2) 0.038(3) 0.026(2) 0.003(2) -0.0018(19) 0.016(2)
C173 0.052(4) 0.051(4) 0.177(9) 0.041(5) 0.030(5) 0.031(4)

loop_
_atom_type_symbol
_atom_type_description
_atom_type_scat_dispersion_real
_atom_type_scat_dispersion_imag
_atom_type_scat_source
C C 0.0181 0.0091 'International Tables Vol C Tables 4.2.6.8 and 6.1.1.4'
H H 0.0000 0.0000 'International Tables Vol C Tables 4.2.6.8 and 6.1.1.4'
Cl Cl 0.3639 0.7018 'International Tables Vol C Tables 4.2.6.8 and 6.1.1.4'
N N 0.0311 0.0180 'International Tables Vol C Tables 4.2.6.8 and 6.1.1.4'
O O 0.0492 0.0322 'International Tables Vol C Tables 4.2.6.8 and 6.1.1.4'

loop_
_geom_angle_atom_site_label_1
_geom_angle_atom_site_label_2
_geom_angle_atom_site_label_3
_geom_angle
C11 O21 C171 115.7(4)
C71 O41 C81 120.2(3)
C121 O61 C131 120.2(3)
C121 N11 C21 119.2(4)
C121 N11 H11N 120.4
C21 N11 H11N 120.4
C71 N21 C61 120.5(4)
C71 N21 H21N 119.7
C61 N21 H21N 119.7
O11 C11 O21 124.6(5)
O11 C11 C21 126.1(4)
O21 C11 C21 109.3(4)
N11 C21 C11 110.5(4)
N11 C21 C31 112.6(4)
C11 C21 C31 109.3(4)
N11 C21 H21 108.1
C11 C21 H21 108.1
C31 C21 H21 108.1
C41 C31 C21 116.1(4)
C41 C31 H31A 108.3
C21 C31 H31A 108.3
C41 C31 H31B 108.3
C21 C31 H31B 108.3
H31A C31 H31B 107.4
C51 C41 C31 116.5(4)
C51 C41 Cl1 110.3(3)
C31 C41 Cl1 108.6(3)
C51 C41 H41 107.0
C31 C41 H41 107.0
Cl1 C41 H41 107.0
C41 C51 C61 114.8(4)
C41 C51 H51A 108.6
C61 C51 H51A 108.6
C41 C51 H51B 108.6
C61 C51 H51B 108.6
H51A C51 H51B 107.5
N21 C61 C51 111.7(4)
N21 C61 H61A 109.3
C51 C61 H61A 109.3
N21 C61 H61B 109.3
C51 C61 H61B 109.3
H61A C61 H61B 107.9
O31 C71 O41 126.0(4)
O31 C71 N21 123.7(4)
O41 C71 N21 110.2(4)
O41 C81 C111 110.7(4)
O41 C81 C91 110.4(4)
C111 C81 C91 112.2(4)
O41 C81 C101 102.5(3)
C111 C81 C101 111.2(5)
C91 C81 C101 109.4(5)
C81 C91 H91A 109.5
C81 C91 H91B 109.5
H91A C91 H91B 109.5
C81 C91 H91C 109.5
H91A C91 H91C 109.5
H91B C91 H91C 109.5
C81 C101 H10A 109.5
C81 C101 H10B 109.5
H10A C101 H10B 109.5
C81 C101 H10C 109.5
H10A C101 H10C 109.5
H10B C101 H10C 109.5
C81 C111 H11A 109.5
C81 C111 H11B 109.5
H11A C111 H11B 109.5
C81 C111 H11C 109.5
H11A C111 H11C 109.5
H11B C111 H11C 109.5
O51 C121 O61 126.2(4)
O51 C121 N11 123.2(4)
O61 C121 N11 110.6(3)
O61 C131 C151 102.6(3)
O61 C131 C141 110.4(4)
C151 C131 C141 110.9(4)
O61 C131 C161 109.3(4)
C151 C131 C161 110.9(4)
C141 C131 C161 112.4(4)
C131 C141 H14A 109.5
C131 C141 H14B 109.5
H14A C141 H14B 109.5
C131 C141 H14C 109.5
H14A C141 H14C 109.5
H14B C141 H14C 109.5
C131 C151 H15A 109.5
C131 C151 H15B 109.5
H15A C151 H15B 109.5
C131 C151 H15C 109.5
H15A C151 H15C 109.5
H15B C151 H15C 109.5
C131 C161 H16A 109.5
C131 C161 H16B 109.5
H16A C161 H16B 109.5
C131 C161 H16C 109.5
H16A C161 H16C 109.5
H16B C161 H16C 109.5
O21 C171 H17A 109.5
O21 C171 H17B 109.5
H17A C171 H17B 109.5
O21 C171 H17C 109.5
H17A C171 H17C 109.5
H17B C171 H17C 109.5
C12 O22 C172 115.7(4)
C72 O42 C82 119.7(3)
C122 O62 C132 120.5(3)
C122 N12 C22 119.7(4)
C122 N12 H12N 120.1
C22 N12 H12N 120.1
C72 N22 C62 120.3(4)
C72 N22 H22N 119.9
C62 N22 H22N 119.9
O12 C12 O22 124.0(5)
O12 C12 C22 126.0(4)
O22 C12 C22 110.0(4)
N12 C22 C12 110.4(4)
N12 C22 C32 112.9(4)
C12 C22 C32 108.5(4)
N12 C22 H22 108.3
C12 C22 H22 108.3
C32 C22 H22 108.3
C42 C32 C22 117.2(4)
C42 C32 H32A 108.0
C22 C32 H32A 108.0
C42 C32 H32B 108.0
C22 C32 H32B 108.0
H32A C32 H32B 107.2
C52 C42 C32 116.6(4)
C52 C42 Cl2 109.6(3)
C32 C42 Cl2 108.8(3)
C52 C42 H42 107.1
C32 C42 H42 107.1
Cl2 C42 H42 107.1
C42 C52 C62 114.3(4)
C42 C52 H52A 108.7
C62 C52 H52A 108.7
C42 C52 H52B 108.7
C62 C52 H52B 108.7
H52A C52 H52B 107.6
N22 C62 C52 111.0(4)
N22 C62 H62A 109.4
C52 C62 H62A 109.4
N22 C62 H62B 109.4
C52 C62 H62B 109.4
H62A C62 H62B 108.0
O32 C72 N22 124.7(4)
O32 C72 O42 124.9(4)
N22 C72 O42 110.3(4)
O42 C82 C112 110.1(4)
O42 C82 C102 102.0(4)
C112 C82 C102 111.1(5)
O42 C82 C92 109.4(4)
C112 C82 C92 113.1(4)
C102 C82 C92 110.5(4)
C82 C92 H92A 109.5
C82 C92 H92B 109.5
H92A C92 H92B 109.5
C82 C92 H92C 109.5
H92A C92 H92C 109.5
H92B C92 H92C 109.5
C82 C102 H10D 109.5
C82 C102 H10E 109.5
H10D C102 H10E 109.5
C82 C102 H10F 109.5
H10D C102 H10F 109.5
H10E C102 H10F 109.5
C82 C112 H11D 109.5
C82 C112 H11E 109.5
H11D C112 H11E 109.5
C82 C112 H11F 109.5
H11D C112 H11F 109.5
H11E C112 H11F 109.5
O52 C122 O62 125.9(4)
O52 C122 N12 123.2(4)
O62 C122 N12 110.9(4)
O62 C132 C162 109.7(4)
O62 C132 C152 102.1(3)
C162 C132 C152 110.4(4)
O62 C132 C142 110.1(4)
C162 C132 C142 113.0(4)
C152 C132 C142 111.0(4)
C132 C142 H14D 109.5
C132 C142 H14E 109.5
H14D C142 H14E 109.5
C132 C142 H14F 109.5
H14D C142 H14F 109.5
H14E C142 H14F 109.5
C132 C152 H15D 109.5
C132 C152 H15E 109.5
H15D C152 H15E 109.5
C132 C152 H15F 109.5
H15D C152 H15F 109.5
H15E C152 H15F 109.5
C132 C162 H16D 109.5
C132 C162 H16E 109.5
H16D C162 H16E 109.5
C132 C162 H16F 109.5
H16D C162 H16F 109.5
H16E C162 H16F 109.5
O22 C172 H17D 109.5
O22 C172 H17E 109.5
H17D C172 H17E 109.5
O22 C172 H17F 109.5
H17D C172 H17F 109.5
H17E C172 H17F 109.5
C13 O23 C173 115.8(5)
C73 O43 C83 120.5(4)
C123 O63 C133 120.0(3)
C123 N13 C23 119.0(4)
C123 N13 H13N 120.5
C23 N13 H13N 120.5
C73 N23 C63 121.0(4)
C73 N23 H23N 119.5
C63 N23 H23N 119.5
O13 C13 O23 124.7(5)
O13 C13 C23 124.7(5)
O23 C13 C23 110.6(4)
N13 C23 C13 111.6(4)
N13 C23 C33 111.7(4)
C13 C23 C33 108.5(4)
N13 C23 H23 108.3
C13 C23 H23 108.3
C33 C23 H23 108.3
C43 C33 C23 116.6(4)
C43 C33 H33A 108.2
C23 C33 H33A 108.2
C43 C33 H33B 108.2
C23 C33 H33B 108.2
H33A C33 H33B 107.3
C53 C43 C33 117.5(4)
C53 C43 Cl3 109.5(4)
C33 C43 Cl3 108.9(3)
C53 C43 H43 106.8
C33 C43 H43 106.8
Cl3 C43 H43 106.8
C43 C53 C63 114.1(4)
C43 C53 H53A 108.7
C63 C53 H53A 108.7
C43 C53 H53B 108.7
C63 C53 H53B 108.7
H53A C53 H53B 107.6
N23 C63 C53 111.9(4)
N23 C63 H63A 109.2
C53 C63 H63A 109.2
N23 C63 H63B 109.2
C53 C63 H63B 109.2
H63A C63 H63B 107.9
O33 C73 O43 125.9(5)
O33 C73 N23 123.4(5)
O43 C73 N23 110.6(4)
O43 C83 C103 102.7(4)
O43 C83 C93 110.3(4)
C103 C83 C93 111.0(5)
O43 C83 C113 110.4(4)
C103 C83 C113 109.8(5)
C93 C83 C113 112.3(4)
C83 C93 H93A 109.5
C83 C93 H93B 109.5
H93A C93 H93B 109.5
C83 C93 H93C 109.5
H93A C93 H93C 109.5
H93B C93 H93C 109.5
C83 C103 H10G 109.5
C83 C103 H10H 109.5
H10G C103 H10H 109.5
C83 C103 H10I 109.5
H10G C103 H10I 109.5
H10H C103 H10I 109.5
C83 C113 H11G 109.5
C83 C113 H11H 109.5
H11G C113 H11H 109.5
C83 C113 H11I 109.5
H11G C113 H11I 109.5
H11H C113 H11I 109.5
O53 C123 O63 126.7(4)
O53 C123 N13 123.5(4)
O63 C123 N13 109.7(4)
O63 C133 C143 110.4(4)
O63 C133 C163 109.3(4)
C143 C133 C163 113.2(4)
O63 C133 C153 101.6(3)
C143 C133 C153 111.0(4)
C163 C133 C153 110.8(4)
C133 C143 H14G 109.5
C133 C143 H14H 109.5
H14G C143 H14H 109.5
C133 C143 H14I 109.5
H14G C143 H14I 109.5
H14H C143 H14I 109.5
C133 C153 H15G 109.5
C133 C153 H15H 109.5
H15G C153 H15H 109.5
C133 C153 H15I 109.5
H15G C153 H15I 109.5
H15H C153 H15I 109.5
C133 C163 H16G 109.5
C133 C163 H16H 109.5
H16G C163 H16H 109.5
C133 C163 H16I 109.5
H16G C163 H16I 109.5
H16H C163 H16I 109.5
O23 C173 H17G 109.5
O23 C173 H17H 109.5
H17G C173 H17H 109.5
O23 C173 H17I 109.5
H17G C173 H17I 109.5
H17H C173 H17I 109.5

loop_
_geom_bond_atom_site_label_1
_geom_bond_atom_site_label_2
_geom_bond_distance
Cl1 C41 1.836(5)
O11 C11 1.194(6)
O21 C11 1.357(6)
O21 C171 1.443(7)
O31 C71 1.228(6)
O41 C71 1.334(6)
O41 C81 1.482(5)
O51 C121 1.218(5)
O61 C121 1.346(5)
O61 C131 1.492(5)
N11 C121 1.361(6)
N11 C21 1.441(6)
N11 H11N 0.8800
N21 C71 1.360(6)
N21 C61 1.446(7)
N21 H21N 0.8800
C11 C21 1.527(7)
C21 C31 1.534(6)
C21 H21 1.0000
C31 C41 1.520(7)
C31 H31A 0.9900
C31 H31B 0.9900
C41 C51 1.513(7)
C41 H41 1.0000
C51 C61 1.527(7)
C51 H51A 0.9900
C51 H51B 0.9900
C61 H61A 0.9900
C61 H61B 0.9900
C81 C111 1.505(7)
C81 C91 1.519(7)
C81 C101 1.523(7)
C91 H91A 0.9800
C91 H91B 0.9800
C91 H91C 0.9800
C101 H10A 0.9800
C101 H10B 0.9800
C101 H10C 0.9800
C111 H11A 0.9800
C111 H11B 0.9800
C111 H11C 0.9800
C131 C151 1.517(7)
C131 C141 1.516(7)
C131 C161 1.522(6)
C141 H14A 0.9800
C141 H14B 0.9800
C141 H14C 0.9800
C151 H15A 0.9800
C151 H15B 0.9800
C151 H15C 0.9800
C161 H16A 0.9800
C161 H16B 0.9800
C161 H16C 0.9800
C171 H17A 0.9800
C171 H17B 0.9800
C171 H17C 0.9800
Cl2 C42 1.832(5)
O12 C12 1.196(6)
O22 C12 1.353(6)
O22 C172 1.454(7)
O32 C72 1.225(6)
O42 C72 1.359(6)
O42 C82 1.477(5)
O52 C122 1.228(5)
O62 C122 1.341(5)
O62 C132 1.493(5)
N12 C122 1.350(6)
N12 C22 1.442(6)
N12 H12N 0.8800
N22 C72 1.346(6)
N22 C62 1.454(6)
N22 H22N 0.8800
C12 C22 1.533(7)
C22 C32 1.534(6)
C22 H22 1.0000
C32 C42 1.515(7)
C32 H32A 0.9900
C32 H32B 0.9900
C42 C52 1.507(7)
C42 H42 1.0000
C52 C62 1.531(7)
C52 H52A 0.9900
C52 H52B 0.9900
C62 H62A 0.9900
C62 H62B 0.9900
C82 C112 1.516(7)
C82 C102 1.521(7)
C82 C92 1.525(7)
C92 H92A 0.9800
C92 H92B 0.9800
C92 H92C 0.9800
C102 H10D 0.9800
C102 H10E 0.9800
C102 H10F 0.9800
C112 H11D 0.9800
C112 H11E 0.9800
C112 H11F 0.9800
C132 C162 1.515(7)
C132 C152 1.517(7)
C132 C142 1.526(7)
C142 H14D 0.9800
C142 H14E 0.9800
C142 H14F 0.9800
C152 H15D 0.9800
C152 H15E 0.9800
C152 H15F 0.9800
C162 H16D 0.9800
C162 H16E 0.9800
C162 H16F 0.9800
C172 H17D 0.9800
C172 H17E 0.9800
C172 H17F 0.9800
Cl3 C43 1.828(5)
O13 C13 1.199(6)
O23 C13 1.320(7)
O23 C173 1.452(8)
O33 C73 1.232(6)
O43 C73 1.344(6)
O43 C83 1.478(6)
O53 C123 1.213(5)
O63 C123 1.343(6)
O63 C133 1.495(5)
N13 C123 1.365(6)
N13 C23 1.441(6)
N13 H13N 0.8800
N23 C73 1.348(6)
N23 C63 1.450(7)
N23 H23N 0.8800
C13 C23 1.518(7)
C23 C33 1.551(6)
C23 H23 1.0000
C33 C43 1.514(7)
C33 H33A 0.9900
C33 H33B 0.9900
C43 C53 1.509(7)
C43 H43 1.0000
C53 C63 1.521(8)
C53 H53A 0.9900
C53 H53B 0.9900
C63 H63A 0.9900
C63 H63B 0.9900
C83 C103 1.524(8)
C83 C93 1.525(7)
C83 C113 1.524(7)
C93 H93A 0.9800
C93 H93B 0.9800
C93 H93C 0.9800
C103 H10G 0.9800
C103 H10H 0.9800
C103 H10I 0.9800
C113 H11G 0.9800
C113 H11H 0.9800
C113 H11I 0.9800
C133 C143 1.513(7)
C133 C163 1.520(7)
C133 C153 1.525(7)
C143 H14G 0.9800
C143 H14H 0.9800
C143 H14I 0.9800
C153 H15G 0.9800
C153 H15H 0.9800
C153 H15I 0.9800
C163 H16G 0.9800
C163 H16H 0.9800
C163 H16I 0.9800
C173 H17G 0.9800
C173 H17H 0.9800
C173 H17I 0.9800

loop_
_geom_torsion_atom_site_label_1
_geom_torsion_atom_site_label_2
_geom_torsion_atom_site_label_3
_geom_torsion_atom_site_label_4
_geom_torsion
C171 O21 C11 O11 2.9(7)
C171 O21 C11 C21 -179.3(4)
C121 N11 C21 C11 -75.8(5)
C121 N11 C21 C31 161.7(4)
O11 C11 C21 N11 -34.3(7)
O21 C11 C21 N11 147.9(4)
O11 C11 C21 C31 90.2(6)
O21 C11 C21 C31 -87.6(4)
N11 C21 C31 C41 -75.8(5)
C11 C21 C31 C41 161.1(4)
C21 C31 C41 C51 61.2(5)
C21 C31 C41 Cl1 -64.1(4)
C31 C41 C51 C61 171.4(4)
Cl1 C41 C51 C61 -64.2(5)
C71 N21 C61 C51 -72.8(6)
C41 C51 C61 N21 -176.8(4)
C81 O41 C71 O31 6.5(7)
C81 O41 C71 N21 -175.0(4)
C61 N21 C71 O31 -8.3(7)
C61 N21 C71 O41 173.2(4)
C71 O41 C81 C111 59.0(6)
C71 O41 C81 C91 -65.9(5)
C71 O41 C81 C101 177.7(5)
C131 O61 C121 O51 -4.1(7)
C131 O61 C121 N11 174.1(4)
C21 N11 C121 O51 -0.8(7)
C21 N11 C121 O61 -179.0(4)
C121 O61 C131 C151 -177.3(4)
C121 O61 C131 C141 -59.2(5)
C121 O61 C131 C161 65.0(5)
C172 O22 C12 O12 0.8(7)
C172 O22 C12 C22 178.5(5)
C122 N12 C22 C12 -76.7(5)
C122 N12 C22 C32 161.7(4)
O12 C12 C22 N12 -28.7(7)
O22 C12 C22 N12 153.6(4)
O12 C12 C22 C32 95.6(6)
O22 C12 C22 C32 -82.2(5)
N12 C22 C32 C42 -74.5(5)
C12 C22 C32 C42 162.8(4)
C22 C32 C42 C52 60.6(5)
C22 C32 C42 Cl2 -63.9(5)
C32 C42 C52 C62 170.6(4)
Cl2 C42 C52 C62 -65.3(5)
C72 N22 C62 C52 -71.7(6)
C42 C52 C62 N22 -178.3(4)
C62 N22 C72 O32 -7.7(7)
C62 N22 C72 O42 174.6(4)
C82 O42 C72 O32 5.4(7)
C82 O42 C72 N22 -177.0(4)
C72 O42 C82 C112 59.9(6)
C72 O42 C82 C102 177.9(4)
C72 O42 C82 C92 -65.0(5)
C132 O62 C122 O52 -4.6(7)
C132 O62 C122 N12 174.9(4)
C22 N12 C122 O52 -1.2(7)
C22 N12 C122 O62 179.3(4)
C122 O62 C132 C162 65.5(5)
C122 O62 C132 C152 -177.4(4)
C122 O62 C132 C142 -59.4(5)
C173 O23 C13 O13 -1.5(9)
C173 O23 C13 C23 178.7(6)
C123 N13 C23 C13 -79.2(5)
C123 N13 C23 C33 159.1(4)
O13 C13 C23 N13 -28.6(7)
O23 C13 C23 N13 151.2(4)
O13 C13 C23 C33 94.9(6)
O23 C13 C23 C33 -85.2(5)
N13 C23 C33 C43 -73.3(5)
C13 C23 C33 C43 163.3(4)
C23 C33 C43 C53 61.9(6)
C23 C33 C43 Cl3 -63.2(5)
C33 C43 C53 C63 170.7(4)
Cl3 C43 C53 C63 -64.5(5)
C73 N23 C63 C53 -74.5(6)
C43 C53 C63 N23 178.7(4)
C83 O43 C73 O33 3.4(8)
C83 O43 C73 N23 -177.0(4)
C63 N23 C73 O33 -5.1(8)
C63 N23 C73 O43 175.3(4)
C73 O43 C83 C103 177.1(5)
C73 O43 C83 C93 -64.6(6)
C73 O43 C83 C113 60.1(6)
C133 O63 C123 O53 -5.4(7)
C133 O63 C123 N13 171.9(4)
C23 N13 C123 O53 -2.3(7)
C23 N13 C123 O63 -179.7(4)
C123 O63 C133 C143 -58.6(5)
C123 O63 C133 C163 66.5(5)
C123 O63 C133 C153 -176.5(4)
